data_4127049
loop_
_publ_author_name
'Li, Yang'
'Li, Jianfeng'
'Zhang, Jianying'
'Song, Haibin'
'Cui, Chunming'

_publ_section_title
;
 Isolation of R6Si6 Dianion, a Bridged Tricyclic Isomer of Dianionic
 Hexasilabenzene.
;
_journal_name_full 'Journal of the American Chemical Society'
_journal_paper_doi 10.1021/jacs.7b12163
_journal_year 2018
_chemical_formula_moiety 'C27 H34 Cl4 Si3'
_chemical_formula_sum 'C27 H34 Cl4 Si3'
_chemical_formula_weight 584.61
_chemical_name_systematic
; 
 ? 
;
_space_group_IT_number 14
_symmetry_cell_setting monoclinic
_symmetry_space_group_name_Hall '-P 2ybc'
_symmetry_space_group_name_H-M 'P 1 21/c 1'
_atom_sites_solution_hydrogens geom
_atom_sites_solution_primary direct
_atom_sites_solution_secondary difmap
_audit_creation_method SHELXL-97
_cell_angle_alpha 90.00
_cell_angle_beta 90.8860(10)
_cell_angle_gamma 90.00
_cell_formula_units_Z 12
_cell_length_a 9.7979(10)
_cell_length_b 29.913(3)
_cell_length_c 30.341(3)
_cell_measurement_reflns_used 32557
_cell_measurement_temperature 113(2)
_cell_measurement_theta_max 29.1
_cell_measurement_theta_min 1.3
_cell_volume 8891.4(15)
_computing_cell_refinement 'CrystalClear-SM Expert 2.0 r2'
_computing_data_collection 'CrystalClear-SM Expert 2.0 r2 (Rigaku, 2009)'
_computing_data_reduction 'CrystalClear-SM Expert 2.0 r2'
_computing_molecular_graphics 'Bruker SHELXTL'
_computing_publication_material 'Bruker SHELXTL'
_computing_structure_refinement 'SHELXL-97 (Sheldrick, 1997)'
_computing_structure_solution 'SHELXS-97 (Sheldrick, 1990)'
_diffrn_ambient_temperature 113(2)
_diffrn_detector_area_resol_mean 14.6
_diffrn_measured_fraction_theta_full 0.996
_diffrn_measured_fraction_theta_max 0.996
_diffrn_measurement_device_type 'Rigaku Saturn 724CCD camera'
_diffrn_measurement_method \w
_diffrn_radiation_monochromator Multilayer
_diffrn_radiation_source 'Rotating Anode'
_diffrn_radiation_type MoK\a
_diffrn_radiation_wavelength 0.71073
_diffrn_reflns_av_R_equivalents 0.0426
_diffrn_reflns_av_sigmaI/netI 0.0398
_diffrn_reflns_limit_h_max 12
_diffrn_reflns_limit_h_min -12
_diffrn_reflns_limit_k_max 39
_diffrn_reflns_limit_k_min -39
_diffrn_reflns_limit_l_max 37
_diffrn_reflns_limit_l_min -39
_diffrn_reflns_number 90939
_diffrn_reflns_theta_full 27.88
_diffrn_reflns_theta_max 27.88
_diffrn_reflns_theta_min 1.34
_diffrn_standards_decay_% 0
_diffrn_standards_interval_count 0
_diffrn_standards_interval_time 0
_diffrn_standards_number 0
_exptl_absorpt_coefficient_mu 0.536
_exptl_absorpt_correction_T_max 0.9096
_exptl_absorpt_correction_T_min 0.8911
_exptl_absorpt_correction_type multi-scan
_exptl_absorpt_process_details Crystalclear
_exptl_crystal_colour colorless
_exptl_crystal_density_diffrn 1.310
_exptl_crystal_density_method 'not measured'
_exptl_crystal_description prism
_exptl_crystal_F_000 3672
_exptl_crystal_size_max 0.22
_exptl_crystal_size_mid 0.20
_exptl_crystal_size_min 0.18
_refine_diff_density_max 1.347
_refine_diff_density_min -0.732
_refine_diff_density_rms 0.059
_refine_ls_extinction_method none
_refine_ls_goodness_of_fit_ref 1.042
_refine_ls_hydrogen_treatment mixed
_refine_ls_matrix_type full
_refine_ls_number_parameters 958
_refine_ls_number_reflns 21118
_refine_ls_number_restraints 0
_refine_ls_restrained_S_all 1.042
_refine_ls_R_factor_all 0.0518
_refine_ls_R_factor_gt 0.0426
_refine_ls_shift/su_max 0.003
_refine_ls_shift/su_mean 0.000
_refine_ls_structure_factor_coef Fsqd
_refine_ls_weighting_details 'calc w=1/[\s^2^(Fo^2^)+(0.0460P)^2^+4.7575P] where P=(Fo^2^+2Fc^2^)/3'
_refine_ls_weighting_scheme calc
_refine_ls_wR_factor_gt 0.1014
_refine_ls_wR_factor_ref 0.1065
_reflns_number_gt 18211
_reflns_number_total 21118
_reflns_threshold_expression >2sigma(I)
_cod_data_source_file ja7b12163_si_002.cif
_cod_data_source_block shelx
_cod_depositor_comments
;
The following automatic conversions were performed:

'_exptl_absorpt_correction_type' value 'Multi-scan' changed to
'multi-scan' according to
/home/data/users/saulius/crontab/automatic-downloads/rss-feeds/ACS/lib/dictionaries/cif_core.dic
dictionary named 'cif_core.dic' version 2.4.2 from 2011-04-26.

Automatic conversion script
Id: cif_fix_values 4973 2017-02-22 13:04:09Z antanas 
;
_cod_original_cell_volume 8891.6(15)
_cod_original_sg_symbol_H-M P2(1)/c
_cod_database_code 4127049

loop_
_symmetry_equiv_pos_as_xyz
'x, y, z'
'-x, y+1/2, -z+1/2'
'-x, -y, -z'
'x, -y-1/2, z-1/2'

loop_
_atom_site_label
_atom_site_type_symbol
_atom_site_fract_x
_atom_site_fract_y
_atom_site_fract_z
_atom_site_U_iso_or_equiv
_atom_site_adp_type
_atom_site_occupancy
_atom_site_symmetry_multiplicity
_atom_site_calc_flag
_atom_site_refinement_flags
Si1 Si 0.40770(6) 0.269740(17) 0.155921(17) 0.02206(11) Uani 1 1 d .
Si2 Si 0.46707(5) 0.204474(18) 0.116501(17) 0.02177(11) Uani 1 1 d .
H2 H 0.539(2) 0.1782(8) 0.1471(7) 0.032(6) Uiso 1 1 d .
Si3 Si 0.61650(6) 0.230208(19) 0.061040(18) 0.02419(11) Uani 1 1 d .
Si4 Si 0.02868(5) 0.384679(18) 0.948527(17) 0.02109(11) Uani 1 1 d .
Si5 Si 0.16798(5) 0.414234(16) 0.892730(16) 0.01863(10) Uani 1 1 d .
H4 H 0.080(2) 0.4399(8) 0.8633(7) 0.031(6) Uiso 1 1 d .
Si6 Si 0.23362(6) 0.352425(18) 0.849838(18) 0.02464(12) Uani 1 1 d .
Si7 Si 0.69375(6) 0.080293(18) 0.869433(18) 0.02485(12) Uani 1 1 d .
Si8 Si 0.74050(6) 0.059342(18) 0.795781(18) 0.02336(11) Uani 1 1 d .
H8 H 0.812(2) 0.0969(7) 0.7796(7) 0.028(6) Uiso 1 1 d .
Si9 Si 0.88949(6) -0.003564(18) 0.797165(18) 0.02372(11) Uani 1 1 d .
Cl1 Cl 0.58700(5) 0.282688(18) 0.191181(17) 0.03132(11) Uani 1 1 d .
Cl2 Cl 0.39777(5) 0.320407(16) 0.109280(16) 0.02962(11) Uani 1 1 d .
Cl3 Cl 0.48857(6) 0.24196(2) 0.007812(17) 0.03580(12) Uani 1 1 d .
Cl4 Cl 0.73171(6) 0.176050(19) 0.03957(2) 0.04037(14) Uani 1 1 d .
Cl5 Cl -0.08687(6) 0.436682(18) 0.974397(19) 0.03629(13) Uani 1 1 d .
Cl6 Cl 0.16376(6) 0.371329(19) 0.999662(16) 0.03343(12) Uani 1 1 d .
Cl7 Cl 0.25641(8) 0.300268(18) 0.89465(2) 0.04707(16) Uani 1 1 d .
Cl8 Cl 0.05644(6) 0.33862(3) 0.81494(2) 0.05169(18) Uani 1 1 d .
Cl9 Cl 0.85949(6) 0.11903(2) 0.888609(19) 0.03944(13) Uani 1 1 d .
Cl10 Cl 0.71726(7) 0.020719(19) 0.903731(18) 0.04041(14) Uani 1 1 d .
Cl11 Cl 0.75587(6) -0.056803(17) 0.80046(2) 0.03519(12) Uani 1 1 d .
Cl12 Cl 0.97058(6) -0.00804(2) 0.734445(18) 0.03670(13) Uani 1 1 d .
C1 C 0.2604(2) 0.27476(6) 0.19448(6) 0.0221(4) Uani 1 1 d .
C2 C 0.1816(2) 0.23706(6) 0.20615(6) 0.0228(4) Uani 1 1 d .
C3 C 0.0671(2) 0.24253(7) 0.23231(6) 0.0261(4) Uani 1 1 d .
H3 H 0.0129 0.2171 0.2388 0.031 Uiso 1 1 calc R
C4 C 0.0296(2) 0.28367(8) 0.24923(7) 0.0305(4) Uani 1 1 d .
C5 C 0.1118(2) 0.32021(7) 0.23971(7) 0.0305(4) Uani 1 1 d .
H5 H 0.0895 0.3485 0.2519 0.037 Uiso 1 1 calc R
C6 C 0.2257(2) 0.31691(7) 0.21296(6) 0.0253(4) Uani 1 1 d .
C7 C 0.2174(2) 0.18968(6) 0.19304(7) 0.0275(4) Uani 1 1 d .
H7A H 0.1677 0.1686 0.2116 0.041 Uiso 1 1 calc R
H7B H 0.3158 0.1850 0.1970 0.041 Uiso 1 1 calc R
H7C H 0.1919 0.1848 0.1620 0.041 Uiso 1 1 calc R
C8 C -0.0946(3) 0.28830(9) 0.27797(9) 0.0459(6) Uani 1 1 d .
H8A H -0.0786 0.3120 0.2998 0.069 Uiso 1 1 calc R
H8B H -0.1114 0.2600 0.2932 0.069 Uiso 1 1 calc R
H8C H -0.1743 0.2960 0.2596 0.069 Uiso 1 1 calc R
C9 C 0.3076(2) 0.35917(7) 0.20565(7) 0.0304(4) Uani 1 1 d .
H9A H 0.2846 0.3716 0.1766 0.046 Uiso 1 1 calc R
H9B H 0.4053 0.3521 0.2071 0.046 Uiso 1 1 calc R
H9C H 0.2860 0.3811 0.2285 0.046 Uiso 1 1 calc R
C10 C 0.3378(2) 0.16716(6) 0.08808(6) 0.0217(4) Uani 1 1 d .
C11 C 0.21625(19) 0.18452(6) 0.06967(6) 0.0221(4) Uani 1 1 d .
C12 C 0.1285(2) 0.15682(7) 0.04531(6) 0.0254(4) Uani 1 1 d .
H12 H 0.0464 0.1690 0.0333 0.031 Uiso 1 1 calc R
C13 C 0.1581(2) 0.11204(7) 0.03825(6) 0.0273(4) Uani 1 1 d .
C14 C 0.2766(2) 0.09486(7) 0.05750(7) 0.0278(4) Uani 1 1 d .
H14 H 0.2972 0.0641 0.0535 0.033 Uiso 1 1 calc R
C15 C 0.3660(2) 0.12100(6) 0.08244(6) 0.0239(4) Uani 1 1 d .
C16 C 0.1766(2) 0.23278(7) 0.07589(7) 0.0271(4) Uani 1 1 d .
H16A H 0.2405 0.2520 0.0601 0.041 Uiso 1 1 calc R
H16B H 0.1798 0.2402 0.1074 0.041 Uiso 1 1 calc R
H16C H 0.0839 0.2376 0.0643 0.041 Uiso 1 1 calc R
C17 C 0.0654(2) 0.08322(8) 0.01013(8) 0.0386(5) Uani 1 1 d .
H17A H -0.0268 0.0959 0.0098 0.058 Uiso 1 1 calc R
H17B H 0.0630 0.0529 0.0223 0.058 Uiso 1 1 calc R
H17C H 0.1000 0.0821 -0.0200 0.058 Uiso 1 1 calc R
C18 C 0.4900(2) 0.09874(7) 0.10340(8) 0.0335(5) Uani 1 1 d .
H18A H 0.4920 0.0671 0.0950 0.050 Uiso 1 1 calc R
H18B H 0.4852 0.1012 0.1355 0.050 Uiso 1 1 calc R
H18C H 0.5731 0.1135 0.0932 0.050 Uiso 1 1 calc R
C19 C 0.73775(19) 0.27638(6) 0.07548(6) 0.0232(4) Uani 1 1 d .
C20 C 0.74052(19) 0.31949(6) 0.05566(6) 0.0227(4) Uani 1 1 d .
C21 C 0.8382(2) 0.35037(7) 0.06996(6) 0.0253(4) Uani 1 1 d .
H21 H 0.8410 0.3788 0.0560 0.030 Uiso 1 1 calc R
C22 C 0.9316(2) 0.34137(7) 0.10369(7) 0.0259(4) Uani 1 1 d .
C23 C 0.9265(2) 0.29962(7) 0.12341(7) 0.0269(4) Uani 1 1 d .
H23 H 0.9882 0.2930 0.1470 0.032 Uiso 1 1 calc R
C24 C 0.8336(2) 0.26718(7) 0.10969(7) 0.0257(4) Uani 1 1 d .
C25 C 0.6455(2) 0.33465(7) 0.01885(6) 0.0276(4) Uani 1 1 d .
H25A H 0.6656 0.3658 0.0113 0.041 Uiso 1 1 calc R
H25B H 0.5507 0.3323 0.0285 0.041 Uiso 1 1 calc R
H25C H 0.6585 0.3157 -0.0071 0.041 Uiso 1 1 calc R
C26 C 1.0371(2) 0.37537(7) 0.11796(8) 0.0352(5) Uani 1 1 d .
H26A H 1.0094 0.3892 0.1457 0.053 Uiso 1 1 calc R
H26B H 1.0450 0.3984 0.0952 0.053 Uiso 1 1 calc R
H26C H 1.1255 0.3605 0.1223 0.053 Uiso 1 1 calc R
C27 C 0.8445(2) 0.22216(7) 0.13262(8) 0.0338(5) Uani 1 1 d .
H27A H 0.7535 0.2087 0.1345 0.051 Uiso 1 1 calc R
H27B H 0.8829 0.2263 0.1624 0.051 Uiso 1 1 calc R
H27C H 0.9040 0.2024 0.1158 0.051 Uiso 1 1 calc R
C28 C -0.08780(19) 0.33752(6) 0.93259(6) 0.0209(4) Uani 1 1 d .
C29 C -0.18580(19) 0.34628(6) 0.89887(6) 0.0229(4) Uani 1 1 d .
C30 C -0.2721(2) 0.31226(7) 0.88415(7) 0.0292(4) Uani 1 1 d .
H30 H -0.3379 0.3187 0.8617 0.035 Uiso 1 1 calc R
C31 C -0.2653(2) 0.26935(7) 0.90119(8) 0.0333(5) Uani 1 1 d .
C32 C -0.1689(2) 0.26081(7) 0.93408(7) 0.0285(4) Uani 1 1 d .
H32 H -0.1629 0.2315 0.9460 0.034 Uiso 1 1 calc R
C33 C -0.0808(2) 0.29353(6) 0.95028(6) 0.0229(4) Uani 1 1 d .
C34 C -0.2031(2) 0.39153(7) 0.87704(7) 0.0277(4) Uani 1 1 d .
H34A H -0.2685 0.3891 0.8524 0.042 Uiso 1 1 calc R
H34B H -0.1148 0.4017 0.8660 0.042 Uiso 1 1 calc R
H34C H -0.2370 0.4131 0.8986 0.042 Uiso 1 1 calc R
C35 C -0.3602(3) 0.23293(9) 0.88527(11) 0.0536(7) Uani 1 1 d .
H35A H -0.4536 0.2398 0.8942 0.080 Uiso 1 1 calc R
H35B H -0.3319 0.2043 0.8982 0.080 Uiso 1 1 calc R
H35C H -0.3569 0.2310 0.8531 0.080 Uiso 1 1 calc R
C36 C 0.0160(2) 0.27894(7) 0.98652(7) 0.0278(4) Uani 1 1 d .
H36A H 0.0007 0.2473 0.9932 0.042 Uiso 1 1 calc R
H36B H 0.0002 0.2969 1.0130 0.042 Uiso 1 1 calc R
H36C H 0.1103 0.2832 0.9770 0.042 Uiso 1 1 calc R
C37 C 0.3007(2) 0.45335(6) 0.91619(6) 0.0223(4) Uani 1 1 d .
C38 C 0.2699(2) 0.49953(7) 0.91844(7) 0.0298(4) Uani 1 1 d .
C39 C 0.3714(3) 0.52961(8) 0.93172(7) 0.0386(6) Uani 1 1 d .
H39 H 0.3500 0.5605 0.9333 0.046 Uiso 1 1 calc R
C40 C 0.5013(3) 0.51577(9) 0.94251(7) 0.0405(6) Uani 1 1 d .
C41 C 0.5302(2) 0.47063(9) 0.94167(7) 0.0364(5) Uani 1 1 d .
H41 H 0.6191 0.4608 0.9500 0.044 Uiso 1 1 calc R
C42 C 0.4318(2) 0.43870(7) 0.92878(6) 0.0270(4) Uani 1 1 d .
C43 C 0.1307(3) 0.51792(8) 0.90652(9) 0.0423(6) Uani 1 1 d .
H43A H 0.1246 0.5491 0.9163 0.063 Uiso 1 1 calc R
H43B H 0.0604 0.5001 0.9210 0.063 Uiso 1 1 calc R
H43C H 0.1169 0.5165 0.8745 0.063 Uiso 1 1 calc R
C44 C 0.6114(3) 0.54950(11) 0.95529(9) 0.0601(9) Uani 1 1 d .
H44A H 0.6526 0.5616 0.9286 0.090 Uiso 1 1 calc R
H44B H 0.6819 0.5347 0.9733 0.090 Uiso 1 1 calc R
H44C H 0.5707 0.5739 0.9722 0.090 Uiso 1 1 calc R
C45 C 0.4695(2) 0.39003(8) 0.92803(7) 0.0327(5) Uani 1 1 d .
H45A H 0.4763 0.3799 0.8974 0.049 Uiso 1 1 calc R
H45B H 0.3993 0.3726 0.9430 0.049 Uiso 1 1 calc R
H45C H 0.5576 0.3858 0.9432 0.049 Uiso 1 1 calc R
C46 C 0.37890(19) 0.35261(6) 0.81037(6) 0.0214(4) Uani 1 1 d .
C47 C 0.4342(2) 0.39382(7) 0.79638(6) 0.0236(4) Uani 1 1 d .
C48 C 0.5493(2) 0.39416(8) 0.76985(7) 0.0293(4) Uani 1 1 d .
H48 H 0.5861 0.4220 0.7609 0.035 Uiso 1 1 calc R
C49 C 0.6112(2) 0.35504(8) 0.75623(7) 0.0333(5) Uani 1 1 d .
C50 C 0.5522(2) 0.31480(8) 0.76798(7) 0.0321(5) Uani 1 1 d .
H50 H 0.5918 0.2877 0.7579 0.038 Uiso 1 1 calc R
C51 C 0.4362(2) 0.31261(7) 0.79412(6) 0.0255(4) Uani 1 1 d .
C52 C 0.3736(2) 0.43842(6) 0.80853(7) 0.0295(4) Uani 1 1 d .
H52A H 0.2738 0.4363 0.8077 0.044 Uiso 1 1 calc R
H52B H 0.4032 0.4612 0.7875 0.044 Uiso 1 1 calc R
H52C H 0.4044 0.4467 0.8383 0.044 Uiso 1 1 calc R
C53 C 0.7394(3) 0.35676(11) 0.72868(9) 0.0506(7) Uani 1 1 d .
H53A H 0.7215 0.3744 0.7020 0.076 Uiso 1 1 calc R
H53B H 0.7659 0.3263 0.7204 0.076 Uiso 1 1 calc R
H53C H 0.8135 0.3707 0.7459 0.076 Uiso 1 1 calc R
C54 C 0.3752(2) 0.26692(7) 0.80234(7) 0.0335(5) Uani 1 1 d .
H54A H 0.4070 0.2459 0.7799 0.050 Uiso 1 1 calc R
H54B H 0.2754 0.2689 0.8008 0.050 Uiso 1 1 calc R
H54C H 0.4038 0.2563 0.8316 0.050 Uiso 1 1 calc R
C55 C 0.5380(2) 0.11181(6) 0.88692(6) 0.0234(4) Uani 1 1 d .
C56 C 0.4623(2) 0.13685(6) 0.85549(7) 0.0254(4) Uani 1 1 d .
C57 C 0.3448(2) 0.15953(6) 0.86837(7) 0.0278(4) Uani 1 1 d .
H57 H 0.2927 0.1754 0.8468 0.033 Uiso 1 1 calc R
C58 C 0.3019(2) 0.15959(7) 0.91176(8) 0.0308(5) Uani 1 1 d .
C59 C 0.3815(2) 0.13718(7) 0.94295(7) 0.0309(5) Uani 1 1 d .
H59 H 0.3552 0.1380 0.9730 0.037 Uiso 1 1 calc R
C60 C 0.4982(2) 0.11359(7) 0.93175(7) 0.0270(4) Uani 1 1 d .
C61 C 0.5060(3) 0.14219(7) 0.80820(7) 0.0360(5) Uani 1 1 d .
H61A H 0.4877 0.1144 0.7920 0.054 Uiso 1 1 calc R
H61B H 0.6039 0.1488 0.8075 0.054 Uiso 1 1 calc R
H61C H 0.4549 0.1668 0.7944 0.054 Uiso 1 1 calc R
C62 C 0.1746(3) 0.18435(8) 0.92529(9) 0.0438(6) Uani 1 1 d .
H62A H 0.1367 0.2006 0.8999 0.066 Uiso 1 1 calc R
H62B H 0.1977 0.2056 0.9489 0.066 Uiso 1 1 calc R
H62C H 0.1070 0.1629 0.9359 0.066 Uiso 1 1 calc R
C63 C 0.5784(2) 0.09171(8) 0.96884(7) 0.0346(5) Uani 1 1 d .
H63A H 0.5489 0.1039 0.9971 0.052 Uiso 1 1 calc R
H63B H 0.6759 0.0976 0.9652 0.052 Uiso 1 1 calc R
H63C H 0.5624 0.0594 0.9683 0.052 Uiso 1 1 calc R
C64 C 0.5955(2) 0.04665(6) 0.75592(6) 0.0232(4) Uani 1 1 d .
C65 C 0.6045(2) 0.06011(6) 0.71123(6) 0.0259(4) Uani 1 1 d .
C66 C 0.4983(2) 0.05001(7) 0.68212(7) 0.0299(4) Uani 1 1 d .
H66 H 0.5059 0.0587 0.6521 0.036 Uiso 1 1 calc R
C67 C 0.3811(2) 0.02765(7) 0.69517(7) 0.0299(4) Uani 1 1 d .
C68 C 0.3717(2) 0.01549(7) 0.73923(7) 0.0266(4) Uani 1 1 d .
H68 H 0.2914 0.0009 0.7489 0.032 Uiso 1 1 calc R
C69 C 0.4765(2) 0.02404(6) 0.76964(6) 0.0241(4) Uani 1 1 d .
C70 C 0.7254(2) 0.08567(8) 0.69352(7) 0.0354(5) Uani 1 1 d .
H70A H 0.7164 0.0883 0.6614 0.053 Uiso 1 1 calc R
H70B H 0.8099 0.0697 0.7010 0.053 Uiso 1 1 calc R
H70C H 0.7282 0.1156 0.7067 0.053 Uiso 1 1 calc R
C71 C 0.2687(3) 0.01674(9) 0.66251(8) 0.0422(6) Uani 1 1 d .
H71A H 0.2048 -0.0044 0.6758 0.063 Uiso 1 1 calc R
H71B H 0.3080 0.0033 0.6361 0.063 Uiso 1 1 calc R
H71C H 0.2200 0.0442 0.6543 0.063 Uiso 1 1 calc R
C72 C 0.4578(2) 0.00966(7) 0.81678(7) 0.0288(4) Uani 1 1 d .
H72A H 0.4422 0.0360 0.8352 0.043 Uiso 1 1 calc R
H72B H 0.5399 -0.0060 0.8273 0.043 Uiso 1 1 calc R
H72C H 0.3790 -0.0104 0.8185 0.043 Uiso 1 1 calc R
C73 C 1.0305(2) -0.00706(6) 0.83928(7) 0.0241(4) Uani 1 1 d .
C74 C 1.1038(2) 0.03288(7) 0.84836(7) 0.0254(4) Uani 1 1 d .
C75 C 1.1896(2) 0.03568(7) 0.88536(7) 0.0288(4) Uani 1 1 d .
H75 H 1.2339 0.0632 0.8920 0.035 Uiso 1 1 calc R
C76 C 1.2115(2) -0.00082(8) 0.91268(7) 0.0315(5) Uani 1 1 d .
C77 C 1.1506(2) -0.04116(7) 0.90109(7) 0.0316(5) Uani 1 1 d .
H77 H 1.1712 -0.0669 0.9183 0.038 Uiso 1 1 calc R
C78 C 1.0608(2) -0.04547(7) 0.86534(7) 0.0285(4) Uani 1 1 d .
C79 C 1.1025(2) 0.07255(7) 0.81715(7) 0.0294(4) Uani 1 1 d .
H79A H 1.1898 0.0741 0.8019 0.044 Uiso 1 1 calc R
H79B H 1.0888 0.1001 0.8340 0.044 Uiso 1 1 calc R
H79C H 1.0281 0.0690 0.7955 0.044 Uiso 1 1 calc R
C80 C 1.3047(3) 0.00255(9) 0.95280(9) 0.0465(6) Uani 1 1 d .
H80A H 1.2733 -0.0181 0.9756 0.070 Uiso 1 1 calc R
H80B H 1.3030 0.0332 0.9642 0.070 Uiso 1 1 calc R
H80C H 1.3980 -0.0052 0.9446 0.070 Uiso 1 1 calc R
C81 C 1.0064(2) -0.09176(7) 0.85563(8) 0.0371(5) Uani 1 1 d .
H81A H 1.0659 -0.1141 0.8697 0.056 Uiso 1 1 calc R
H81B H 1.0040 -0.0967 0.8237 0.056 Uiso 1 1 calc R
H81C H 0.9139 -0.0945 0.8672 0.056 Uiso 1 1 calc R

loop_
_atom_site_aniso_label
_atom_site_aniso_U_11
_atom_site_aniso_U_22
_atom_site_aniso_U_33
_atom_site_aniso_U_23
_atom_site_aniso_U_13
_atom_site_aniso_U_12
Si1 0.0242(3) 0.0207(2) 0.0213(3) 0.00182(19) 0.0012(2) -0.0022(2)
Si2 0.0206(3) 0.0215(2) 0.0232(3) 0.00212(19) 0.0008(2) 0.0010(2)
Si3 0.0218(3) 0.0259(3) 0.0249(3) -0.0004(2) 0.0026(2) -0.0016(2)
Si4 0.0214(3) 0.0228(3) 0.0191(2) -0.00223(19) 0.0028(2) -0.0040(2)
Si5 0.0200(2) 0.0174(2) 0.0185(2) -0.00189(18) 0.00158(19) -0.00197(19)
Si6 0.0277(3) 0.0196(2) 0.0267(3) -0.0060(2) 0.0070(2) -0.0043(2)
Si7 0.0300(3) 0.0225(3) 0.0221(3) -0.0006(2) 0.0020(2) 0.0030(2)
Si8 0.0265(3) 0.0198(2) 0.0239(3) -0.00043(19) 0.0057(2) 0.0005(2)
Si9 0.0232(3) 0.0219(3) 0.0263(3) -0.0013(2) 0.0055(2) -0.0004(2)
Cl1 0.0273(3) 0.0328(3) 0.0337(3) 0.0008(2) -0.0041(2) -0.0065(2)
Cl2 0.0382(3) 0.0242(2) 0.0266(2) 0.00639(18) 0.0057(2) 0.0006(2)
Cl3 0.0372(3) 0.0452(3) 0.0248(2) 0.0028(2) -0.0042(2) -0.0117(2)
Cl4 0.0352(3) 0.0313(3) 0.0551(4) -0.0094(2) 0.0156(3) -0.0004(2)
Cl5 0.0391(3) 0.0293(3) 0.0410(3) -0.0095(2) 0.0154(2) -0.0008(2)
Cl6 0.0334(3) 0.0440(3) 0.0227(2) 0.0034(2) -0.0059(2) -0.0140(2)
Cl7 0.0770(5) 0.0213(2) 0.0437(3) 0.0056(2) 0.0278(3) 0.0015(3)
Cl8 0.0295(3) 0.0687(4) 0.0570(4) -0.0403(3) 0.0034(3) -0.0101(3)
Cl9 0.0298(3) 0.0480(3) 0.0404(3) -0.0106(2) -0.0015(2) -0.0027(2)
Cl10 0.0601(4) 0.0309(3) 0.0304(3) 0.0076(2) 0.0036(3) 0.0139(3)
Cl11 0.0302(3) 0.0242(2) 0.0512(3) 0.0001(2) 0.0026(2) -0.0042(2)
Cl12 0.0337(3) 0.0482(3) 0.0284(3) -0.0044(2) 0.0093(2) 0.0037(2)
C1 0.0250(10) 0.0225(9) 0.0187(9) 0.0000(7) -0.0007(7) -0.0017(7)
C2 0.0268(10) 0.0242(9) 0.0171(9) 0.0021(7) -0.0025(7) -0.0019(8)
C3 0.0267(10) 0.0290(10) 0.0226(9) 0.0047(7) -0.0013(8) -0.0040(8)
C4 0.0296(11) 0.0360(11) 0.0261(10) 0.0014(8) 0.0023(8) 0.0017(9)
C5 0.0354(12) 0.0271(10) 0.0290(11) -0.0050(8) 0.0013(9) 0.0022(9)
C6 0.0302(11) 0.0236(9) 0.0222(9) -0.0016(7) -0.0028(8) -0.0009(8)
C7 0.0352(11) 0.0221(9) 0.0253(10) 0.0020(7) 0.0038(8) -0.0044(8)
C8 0.0417(14) 0.0501(15) 0.0463(15) -0.0005(11) 0.0173(11) 0.0030(12)
C9 0.0386(12) 0.0232(10) 0.0293(11) -0.0038(8) -0.0011(9) -0.0039(9)
C10 0.0237(9) 0.0217(9) 0.0200(9) 0.0012(7) 0.0043(7) 0.0009(7)
C11 0.0222(9) 0.0243(9) 0.0201(9) 0.0010(7) 0.0040(7) 0.0026(7)
C12 0.0234(10) 0.0319(10) 0.0211(9) 0.0005(7) 0.0026(7) 0.0004(8)
C13 0.0288(11) 0.0312(10) 0.0222(9) -0.0027(8) 0.0059(8) -0.0047(8)
C14 0.0320(11) 0.0225(9) 0.0292(10) -0.0011(8) 0.0086(8) -0.0018(8)
C15 0.0251(10) 0.0225(9) 0.0244(9) 0.0025(7) 0.0055(8) 0.0009(8)
C16 0.0269(10) 0.0266(10) 0.0277(10) 0.0002(8) -0.0032(8) 0.0063(8)
C17 0.0383(13) 0.0382(13) 0.0393(13) -0.0087(10) 0.0028(10) -0.0076(10)
C18 0.0332(12) 0.0231(10) 0.0442(13) 0.0023(9) -0.0006(10) 0.0062(9)
C19 0.0204(9) 0.0247(9) 0.0246(9) 0.0014(7) 0.0033(7) 0.0004(7)
C20 0.0217(9) 0.0253(9) 0.0213(9) -0.0007(7) 0.0045(7) 0.0026(7)
C21 0.0274(10) 0.0234(9) 0.0252(10) -0.0010(7) 0.0033(8) 0.0026(8)
C22 0.0230(10) 0.0258(10) 0.0290(10) -0.0065(8) 0.0011(8) 0.0030(8)
C23 0.0229(10) 0.0317(10) 0.0260(10) -0.0006(8) -0.0005(8) 0.0042(8)
C24 0.0224(10) 0.0279(10) 0.0268(10) 0.0029(8) 0.0036(8) 0.0022(8)
C25 0.0292(11) 0.0295(10) 0.0240(10) 0.0035(8) -0.0001(8) -0.0004(8)
C26 0.0324(12) 0.0294(11) 0.0434(13) -0.0055(9) -0.0072(10) 0.0001(9)
C27 0.0267(11) 0.0332(11) 0.0413(12) 0.0118(9) -0.0049(9) -0.0021(9)
C28 0.0182(9) 0.0223(9) 0.0223(9) -0.0018(7) 0.0027(7) -0.0021(7)
C29 0.0205(9) 0.0249(9) 0.0234(9) -0.0014(7) 0.0027(7) 0.0010(7)
C30 0.0245(10) 0.0313(11) 0.0316(11) -0.0053(8) -0.0058(8) 0.0007(8)
C31 0.0263(11) 0.0277(11) 0.0458(13) -0.0082(9) -0.0043(9) -0.0037(9)
C32 0.0284(11) 0.0212(9) 0.0360(11) 0.0006(8) 0.0007(9) -0.0019(8)
C33 0.0218(9) 0.0240(9) 0.0232(9) -0.0002(7) 0.0039(7) -0.0005(7)
C34 0.0249(10) 0.0311(11) 0.0272(10) 0.0040(8) -0.0015(8) 0.0005(8)
C35 0.0448(15) 0.0319(13) 0.083(2) -0.0098(13) -0.0231(14) -0.0088(11)
C36 0.0330(11) 0.0249(10) 0.0255(10) 0.0028(8) -0.0016(8) 0.0020(8)
C37 0.0262(10) 0.0236(9) 0.0171(8) -0.0013(7) 0.0020(7) -0.0066(8)
C38 0.0407(12) 0.0254(10) 0.0234(10) -0.0040(8) 0.0040(9) -0.0063(9)
C39 0.0567(16) 0.0301(11) 0.0292(11) -0.0079(9) 0.0069(10) -0.0188(11)
C40 0.0501(15) 0.0495(14) 0.0221(10) -0.0094(9) 0.0085(10) -0.0280(12)
C41 0.0260(11) 0.0621(16) 0.0211(10) -0.0029(10) 0.0013(8) -0.0132(11)
C42 0.0251(10) 0.0392(11) 0.0170(9) -0.0008(8) 0.0024(7) -0.0060(9)
C43 0.0549(16) 0.0223(11) 0.0496(14) -0.0067(10) -0.0012(12) 0.0050(10)
C44 0.0675(19) 0.076(2) 0.0377(14) -0.0197(13) 0.0121(13) -0.0490(17)
C45 0.0245(11) 0.0454(13) 0.0281(11) 0.0028(9) -0.0016(8) 0.0052(9)
C46 0.0233(9) 0.0233(9) 0.0175(8) -0.0027(7) 0.0001(7) 0.0027(7)
C47 0.0252(10) 0.0258(9) 0.0197(9) -0.0010(7) 0.0018(7) 0.0012(8)
C48 0.0271(11) 0.0356(11) 0.0254(10) -0.0012(8) 0.0044(8) -0.0028(9)
C49 0.0261(11) 0.0491(14) 0.0247(10) -0.0065(9) 0.0024(8) 0.0054(10)
C50 0.0319(11) 0.0374(12) 0.0268(10) -0.0093(9) -0.0030(9) 0.0131(9)
C51 0.0294(11) 0.0270(10) 0.0198(9) -0.0032(7) -0.0043(8) 0.0066(8)
C52 0.0405(12) 0.0212(9) 0.0271(10) 0.0018(7) 0.0127(9) -0.0007(8)
C53 0.0326(13) 0.076(2) 0.0432(14) -0.0140(13) 0.0132(11) 0.0051(13)
C54 0.0472(13) 0.0220(10) 0.0311(11) -0.0068(8) -0.0045(10) 0.0068(9)
C55 0.0273(10) 0.0190(9) 0.0238(9) -0.0045(7) 0.0016(8) -0.0017(7)
C56 0.0316(11) 0.0163(8) 0.0281(10) -0.0038(7) -0.0003(8) -0.0011(8)
C57 0.0287(11) 0.0168(9) 0.0379(11) -0.0008(8) -0.0031(9) -0.0013(8)
C58 0.0286(11) 0.0187(9) 0.0453(13) -0.0036(8) 0.0088(9) -0.0035(8)
C59 0.0344(12) 0.0267(10) 0.0318(11) -0.0037(8) 0.0111(9) -0.0043(9)
C60 0.0321(11) 0.0239(10) 0.0250(10) -0.0035(7) 0.0038(8) -0.0059(8)
C61 0.0576(15) 0.0253(10) 0.0251(10) 0.0000(8) -0.0020(10) 0.0150(10)
C62 0.0371(13) 0.0308(12) 0.0642(17) 0.0021(11) 0.0191(12) 0.0032(10)
C63 0.0405(13) 0.0431(13) 0.0201(10) -0.0018(9) 0.0011(9) -0.0001(10)
C64 0.0259(10) 0.0188(9) 0.0250(9) -0.0024(7) 0.0056(8) 0.0047(7)
C65 0.0306(11) 0.0226(9) 0.0248(10) -0.0005(7) 0.0083(8) 0.0066(8)
C66 0.0380(12) 0.0295(10) 0.0223(10) -0.0010(8) 0.0055(9) 0.0106(9)
C67 0.0313(11) 0.0282(10) 0.0304(11) -0.0054(8) 0.0021(9) 0.0087(9)
C68 0.0251(10) 0.0241(9) 0.0309(10) -0.0037(8) 0.0057(8) 0.0042(8)
C69 0.0269(10) 0.0188(9) 0.0269(10) -0.0023(7) 0.0073(8) 0.0057(7)
C70 0.0391(13) 0.0388(12) 0.0287(11) 0.0065(9) 0.0090(9) -0.0011(10)
C71 0.0398(14) 0.0517(15) 0.0350(13) -0.0050(11) -0.0051(10) 0.0038(11)
C72 0.0277(11) 0.0303(10) 0.0285(10) -0.0009(8) 0.0072(8) -0.0007(8)
C73 0.0216(10) 0.0233(9) 0.0276(10) -0.0001(7) 0.0064(8) 0.0027(7)
C74 0.0223(10) 0.0253(9) 0.0288(10) 0.0008(8) 0.0077(8) 0.0023(8)
C75 0.0248(10) 0.0288(10) 0.0328(11) -0.0037(8) 0.0047(8) 0.0022(8)
C76 0.0275(11) 0.0385(12) 0.0285(11) -0.0013(9) 0.0031(9) 0.0077(9)
C77 0.0324(11) 0.0307(11) 0.0321(11) 0.0068(8) 0.0065(9) 0.0089(9)
C78 0.0282(11) 0.0251(10) 0.0327(11) 0.0017(8) 0.0099(9) 0.0043(8)
C79 0.0278(11) 0.0241(10) 0.0363(11) 0.0029(8) 0.0036(9) -0.0046(8)
C80 0.0469(15) 0.0522(16) 0.0402(14) -0.0022(11) -0.0098(12) 0.0106(12)
C81 0.0409(13) 0.0234(10) 0.0471(14) 0.0057(9) 0.0047(11) 0.0020(9)

loop_
_atom_type_symbol
_atom_type_description
_atom_type_scat_dispersion_real
_atom_type_scat_dispersion_imag
_atom_type_scat_source
C C 0.0033 0.0016 'International Tables Vol C Tables 4.2.6.8 and 6.1.1.4'
H H 0.0000 0.0000 'International Tables Vol C Tables 4.2.6.8 and 6.1.1.4'
Si Si 0.0817 0.0704 'International Tables Vol C Tables 4.2.6.8 and 6.1.1.4'
Cl Cl 0.1484 0.1585 'International Tables Vol C Tables 4.2.6.8 and 6.1.1.4'

loop_
_geom_angle_atom_site_label_1
_geom_angle_atom_site_label_2
_geom_angle_atom_site_label_3
_geom_angle
C1 Si1 Cl2 109.76(6)
C1 Si1 Cl1 108.43(6)
Cl2 Si1 Cl1 104.19(3)
C1 Si1 Si2 125.31(6)
Cl2 Si1 Si2 105.50(3)
Cl1 Si1 Si2 101.62(3)
C10 Si2 Si1 123.39(6)
C10 Si2 Si3 106.54(6)
Si1 Si2 Si3 104.46(3)
C10 Si2 H2 107.4(9)
Si1 Si2 H2 104.6(9)
Si3 Si2 H2 110.1(9)
C19 Si3 Cl3 115.76(7)
C19 Si3 Cl4 107.59(7)
Cl3 Si3 Cl4 102.33(3)
C19 Si3 Si2 118.02(6)
Cl3 Si3 Si2 103.68(3)
Cl4 Si3 Si2 108.19(3)
C28 Si4 Cl6 115.44(7)
C28 Si4 Cl5 109.08(6)
Cl6 Si4 Cl5 101.96(3)
C28 Si4 Si5 116.95(6)
Cl6 Si4 Si5 103.91(3)
Cl5 Si4 Si5 108.28(3)
C37 Si5 Si6 120.28(7)
C37 Si5 Si4 111.42(6)
Si6 Si5 Si4 105.53(3)
C37 Si5 H4 107.7(9)
Si6 Si5 H4 103.9(9)
Si4 Si5 H4 107.1(9)
C46 Si6 Cl8 108.32(7)
C46 Si6 Cl7 110.19(7)
Cl8 Si6 Cl7 105.47(4)
C46 Si6 Si5 124.55(6)
Cl8 Si6 Si5 101.89(3)
Cl7 Si6 Si5 104.78(3)
C55 Si7 Cl9 106.08(7)
C55 Si7 Cl10 111.97(7)
Cl9 Si7 Cl10 105.02(4)
C55 Si7 Si8 124.64(7)
Cl9 Si7 Si8 104.51(3)
Cl10 Si7 Si8 102.95(3)
C64 Si8 Si7 120.11(6)
C64 Si8 Si9 107.88(6)
Si7 Si8 Si9 108.62(3)
C64 Si8 H8 107.8(9)
Si7 Si8 H8 102.8(9)
Si9 Si8 H8 109.2(9)
C73 Si9 Cl11 112.70(7)
C73 Si9 Cl12 109.47(7)
Cl11 Si9 Cl12 104.27(3)
C73 Si9 Si8 120.15(7)
Cl11 Si9 Si8 102.79(3)
Cl12 Si9 Si8 106.12(3)
C2 C1 C6 118.21(18)
C2 C1 Si1 121.33(14)
C6 C1 Si1 120.46(14)
C3 C2 C1 119.73(18)
C3 C2 C7 116.83(17)
C1 C2 C7 123.39(18)
C4 C3 C2 122.42(19)
C4 C3 H3 118.8
C2 C3 H3 118.8
C3 C4 C5 117.6(2)
C3 C4 C8 121.0(2)
C5 C4 C8 121.4(2)
C4 C5 C6 122.46(19)
C4 C5 H5 118.8
C6 C5 H5 118.8
C5 C6 C1 119.39(18)
C5 C6 C9 117.19(18)
C1 C6 C9 123.41(18)
C2 C7 H7A 109.5
C2 C7 H7B 109.5
H7A C7 H7B 109.5
C2 C7 H7C 109.5
H7A C7 H7C 109.5
H7B C7 H7C 109.5
C4 C8 H8A 109.5
C4 C8 H8B 109.5
H8A C8 H8B 109.5
C4 C8 H8C 109.5
H8A C8 H8C 109.5
H8B C8 H8C 109.5
C6 C9 H9A 109.5
C6 C9 H9B 109.5
H9A C9 H9B 109.5
C6 C9 H9C 109.5
H9A C9 H9C 109.5
H9B C9 H9C 109.5
C11 C10 C15 118.45(18)
C11 C10 Si2 121.42(14)
C15 C10 Si2 120.01(15)
C12 C11 C10 120.10(18)
C12 C11 C16 118.45(17)
C10 C11 C16 121.45(17)
C13 C12 C11 121.68(19)
C13 C12 H12 119.2
C11 C12 H12 119.2
C12 C13 C14 117.87(19)
C12 C13 C17 120.9(2)
C14 C13 C17 121.2(2)
C15 C14 C13 122.42(19)
C15 C14 H14 118.8
C13 C14 H14 118.8
C14 C15 C10 119.40(18)
C14 C15 C18 118.40(18)
C10 C15 C18 122.19(18)
C11 C16 H16A 109.5
C11 C16 H16B 109.5
H16A C16 H16B 109.5
C11 C16 H16C 109.5
H16A C16 H16C 109.5
H16B C16 H16C 109.5
C13 C17 H17A 109.5
C13 C17 H17B 109.5
H17A C17 H17B 109.5
C13 C17 H17C 109.5
H17A C17 H17C 109.5
H17B C17 H17C 109.5
C15 C18 H18A 109.5
C15 C18 H18B 109.5
H18A C18 H18B 109.5
C15 C18 H18C 109.5
H18A C18 H18C 109.5
H18B C18 H18C 109.5
C24 C19 C20 117.96(18)
C24 C19 Si3 116.12(14)
C20 C19 Si3 125.91(15)
C21 C20 C19 119.10(18)
C21 C20 C25 116.27(18)
C19 C20 C25 124.62(18)
C22 C21 C20 122.83(19)
C22 C21 H21 118.6
C20 C21 H21 118.6
C23 C22 C21 117.70(19)
C23 C22 C26 120.83(19)
C21 C22 C26 121.45(19)
C22 C23 C24 121.86(19)
C22 C23 H23 119.1
C24 C23 H23 119.1
C23 C24 C19 120.51(19)
C23 C24 C27 116.18(18)
C19 C24 C27 123.29(18)
C20 C25 H25A 109.5
C20 C25 H25B 109.5
H25A C25 H25B 109.5
C20 C25 H25C 109.5
H25A C25 H25C 109.5
H25B C25 H25C 109.5
C22 C26 H26A 109.5
C22 C26 H26B 109.5
H26A C26 H26B 109.5
C22 C26 H26C 109.5
H26A C26 H26C 109.5
H26B C26 H26C 109.5
C24 C27 H27A 109.5
C24 C27 H27B 109.5
H27A C27 H27B 109.5
C24 C27 H27C 109.5
H27A C27 H27C 109.5
H27B C27 H27C 109.5
C29 C28 C33 118.13(17)
C29 C28 Si4 116.78(14)
C33 C28 Si4 125.02(15)
C30 C29 C28 119.87(18)
C30 C29 C34 116.72(18)
C28 C29 C34 123.41(17)
C31 C30 C29 122.1(2)
C31 C30 H30 118.9
C29 C30 H30 118.9
C30 C31 C32 117.89(19)
C30 C31 C35 121.6(2)
C32 C31 C35 120.5(2)
C31 C32 C33 122.47(19)
C31 C32 H32 118.8
C33 C32 H32 118.8
C32 C33 C28 119.50(18)
C32 C33 C36 115.78(18)
C28 C33 C36 124.72(18)
C29 C34 H34A 109.5
C29 C34 H34B 109.5
H34A C34 H34B 109.5
C29 C34 H34C 109.5
H34A C34 H34C 109.5
H34B C34 H34C 109.5
C31 C35 H35A 109.5
C31 C35 H35B 109.5
H35A C35 H35B 109.5
C31 C35 H35C 109.5
H35A C35 H35C 109.5
H35B C35 H35C 109.5
C33 C36 H36A 109.5
C33 C36 H36B 109.5
H36A C36 H36B 109.5
C33 C36 H36C 109.5
H36A C36 H36C 109.5
H36B C36 H36C 109.5
C42 C37 C38 119.05(19)
C42 C37 Si5 122.20(15)
C38 C37 Si5 118.61(16)
C39 C38 C37 119.4(2)
C39 C38 C43 118.1(2)
C37 C38 C43 122.44(19)
C40 C39 C38 121.9(2)
C40 C39 H39 119.1
C38 C39 H39 119.1
C39 C40 C41 118.7(2)
C39 C40 C44 120.8(3)
C41 C40 C44 120.5(3)
C40 C41 C42 121.9(2)
C40 C41 H41 119.0
C42 C41 H41 119.0
C37 C42 C41 118.9(2)
C37 C42 C45 121.48(18)
C41 C42 C45 119.6(2)
C38 C43 H43A 109.5
C38 C43 H43B 109.5
H43A C43 H43B 109.5
C38 C43 H43C 109.5
H43A C43 H43C 109.5
H43B C43 H43C 109.5
C40 C44 H44A 109.5
C40 C44 H44B 109.5
H44A C44 H44B 109.5
C40 C44 H44C 109.5
H44A C44 H44C 109.5
H44B C44 H44C 109.5
C42 C45 H45A 109.5
C42 C45 H45B 109.5
H45A C45 H45B 109.5
C42 C45 H45C 109.5
H45A C45 H45C 109.5
H45B C45 H45C 109.5
C51 C46 C47 118.49(18)
C51 C46 Si6 122.01(15)
C47 C46 Si6 119.51(14)
C48 C47 C46 119.74(18)
C48 C47 C52 117.34(18)
C46 C47 C52 122.92(17)
C49 C48 C47 121.9(2)
C49 C48 H48 119.1
C47 C48 H48 119.1
C48 C49 C50 118.1(2)
C48 C49 C53 120.4(2)
C50 C49 C53 121.5(2)
C49 C50 C51 122.24(19)
C49 C50 H50 118.9
C51 C50 H50 118.9
C50 C51 C46 119.29(19)
C50 C51 C54 117.52(19)
C46 C51 C54 123.15(19)
C47 C52 H52A 109.5
C47 C52 H52B 109.5
H52A C52 H52B 109.5
C47 C52 H52C 109.5
H52A C52 H52C 109.5
H52B C52 H52C 109.5
C49 C53 H53A 109.5
C49 C53 H53B 109.5
H53A C53 H53B 109.5
C49 C53 H53C 109.5
H53A C53 H53C 109.5
H53B C53 H53C 109.5
C51 C54 H54A 109.5
C51 C54 H54B 109.5
H54A C54 H54B 109.5
C51 C54 H54C 109.5
H54A C54 H54C 109.5
H54B C54 H54C 109.5
C56 C55 C60 118.44(18)
C56 C55 Si7 119.74(14)
C60 C55 Si7 121.70(15)
C57 C56 C55 119.66(19)
C57 C56 C61 117.45(18)
C55 C56 C61 122.83(18)
C58 C57 C56 121.9(2)
C58 C57 H57 119.0
C56 C57 H57 119.0
C57 C58 C59 118.06(19)
C57 C58 C62 121.4(2)
C59 C58 C62 120.5(2)
C58 C59 C60 122.2(2)
C58 C59 H59 118.9
C60 C59 H59 118.9
C59 C60 C55 119.47(19)
C59 C60 C63 117.25(18)
C55 C60 C63 123.27(19)
C56 C61 H61A 109.5
C56 C61 H61B 109.5
H61A C61 H61B 109.5
C56 C61 H61C 109.5
H61A C61 H61C 109.5
H61B C61 H61C 109.5
C58 C62 H62A 109.5
C58 C62 H62B 109.5
H62A C62 H62B 109.5
C58 C62 H62C 109.5
H62A C62 H62C 109.5
H62B C62 H62C 109.5
C60 C63 H63A 109.5
C60 C63 H63B 109.5
H63A C63 H63B 109.5
C60 C63 H63C 109.5
H63A C63 H63C 109.5
H63B C63 H63C 109.5
C69 C64 C65 118.68(19)
C69 C64 Si8 121.47(15)
C65 C64 Si8 119.84(15)
C66 C65 C64 119.31(19)
C66 C65 C70 117.83(18)
C64 C65 C70 122.86(19)
C65 C66 C67 122.52(19)
C65 C66 H66 118.7
C67 C66 H66 118.7
C68 C67 C66 117.8(2)
C68 C67 C71 121.1(2)
C66 C67 C71 121.0(2)
C67 C68 C69 122.0(2)
C67 C68 H68 119.0
C69 C68 H68 119.0
C68 C69 C64 119.67(18)
C68 C69 C72 118.45(18)
C64 C69 C72 121.87(18)
C65 C70 H70A 109.5
C65 C70 H70B 109.5
H70A C70 H70B 109.5
C65 C70 H70C 109.5
H70A C70 H70C 109.5
H70B C70 H70C 109.5
C67 C71 H71A 109.5
C67 C71 H71B 109.5
H71A C71 H71B 109.5
C67 C71 H71C 109.5
H71A C71 H71C 109.5
H71B C71 H71C 109.5
C69 C72 H72A 109.5
C69 C72 H72B 109.5
H72A C72 H72B 109.5
C69 C72 H72C 109.5
H72A C72 H72C 109.5
H72B C72 H72C 109.5
C74 C73 C78 118.14(19)
C74 C73 Si9 116.86(15)
C78 C73 Si9 124.75(16)
C75 C74 C73 120.25(19)
C75 C74 C79 117.02(19)
C73 C74 C79 122.55(19)
C76 C75 C74 121.4(2)
C76 C75 H75 119.3
C74 C75 H75 119.3
C75 C76 C77 118.1(2)
C75 C76 C80 121.0(2)
C77 C76 C80 120.8(2)
C76 C77 C78 122.8(2)
C76 C77 H77 118.6
C78 C77 H77 118.6
C77 C78 C73 118.8(2)
C77 C78 C81 116.97(19)
C73 C78 C81 124.2(2)
C74 C79 H79A 109.5
C74 C79 H79B 109.5
H79A C79 H79B 109.5
C74 C79 H79C 109.5
H79A C79 H79C 109.5
H79B C79 H79C 109.5
C76 C80 H80A 109.5
C76 C80 H80B 109.5
H80A C80 H80B 109.5
C76 C80 H80C 109.5
H80A C80 H80C 109.5
H80B C80 H80C 109.5
C78 C81 H81A 109.5
C78 C81 H81B 109.5
H81A C81 H81B 109.5
C78 C81 H81C 109.5
H81A C81 H81C 109.5
H81B C81 H81C 109.5

loop_
_geom_bond_atom_site_label_1
_geom_bond_atom_site_label_2
_geom_bond_distance
Si1 C1 1.878(2)
Si1 Cl2 2.0748(7)
Si1 Cl1 2.0791(8)
Si1 Si2 2.3669(8)
Si2 C10 1.887(2)
Si2 Si3 2.3757(8)
Si2 H2 1.40(2)
Si3 C19 1.869(2)
Si3 Cl3 2.0592(8)
Si3 Cl4 2.0846(8)
Si4 C28 1.8733(19)
Si4 Cl6 2.0627(7)
Si4 Cl5 2.0845(7)
Si4 Si5 2.3626(7)
Si5 C37 1.881(2)
Si5 Si6 2.3562(7)
Si5 H4 1.45(2)
Si6 C46 1.874(2)
Si6 Cl8 2.0612(8)
Si6 Cl7 2.0793(8)
Si7 C55 1.877(2)
Si7 Cl9 2.0710(8)
Si7 Cl10 2.0747(8)
Si7 Si8 2.3724(8)
Si8 C64 1.890(2)
Si8 Si9 2.3815(8)
Si8 H8 1.41(2)
Si9 C73 1.870(2)
Si9 Cl11 2.0650(8)
Si9 Cl12 2.0779(8)
C1 C2 1.415(3)
C1 C6 1.423(3)
C2 C3 1.393(3)
C2 C7 1.515(3)
C3 C4 1.385(3)
C3 H3 0.9500
C4 C5 1.391(3)
C4 C8 1.515(3)
C5 C6 1.393(3)
C5 H5 0.9500
C6 C9 1.516(3)
C7 H7A 0.9800
C7 H7B 0.9800
C7 H7C 0.9800
C8 H8A 0.9800
C8 H8B 0.9800
C8 H8C 0.9800
C9 H9A 0.9800
C9 H9B 0.9800
C9 H9C 0.9800
C10 C11 1.407(3)
C10 C15 1.419(3)
C11 C12 1.397(3)
C11 C16 1.508(3)
C12 C13 1.388(3)
C12 H12 0.9500
C13 C14 1.390(3)
C13 C17 1.507(3)
C14 C15 1.390(3)
C14 H14 0.9500
C15 C18 1.517(3)
C16 H16A 0.9800
C16 H16B 0.9800
C16 H16C 0.9800
C17 H17A 0.9800
C17 H17B 0.9800
C17 H17C 0.9800
C18 H18A 0.9800
C18 H18B 0.9800
C18 H18C 0.9800
C19 C24 1.416(3)
C19 C20 1.423(3)
C20 C21 1.395(3)
C20 C25 1.513(3)
C21 C22 1.389(3)
C21 H21 0.9500
C22 C23 1.386(3)
C22 C26 1.509(3)
C23 C24 1.389(3)
C23 H23 0.9500
C24 C27 1.519(3)
C25 H25A 0.9800
C25 H25B 0.9800
C25 H25C 0.9800
C26 H26A 0.9800
C26 H26B 0.9800
C26 H26C 0.9800
C27 H27A 0.9800
C27 H27B 0.9800
C27 H27C 0.9800
C28 C29 1.417(3)
C28 C33 1.422(3)
C29 C30 1.392(3)
C29 C34 1.515(3)
C30 C31 1.385(3)
C30 H30 0.9500
C31 C32 1.387(3)
C31 C35 1.507(3)
C32 C33 1.390(3)
C32 H32 0.9500
C33 C36 1.506(3)
C34 H34A 0.9800
C34 H34B 0.9800
C34 H34C 0.9800
C35 H35A 0.9800
C35 H35B 0.9800
C35 H35C 0.9800
C36 H36A 0.9800
C36 H36B 0.9800
C36 H36C 0.9800
C37 C42 1.405(3)
C37 C38 1.416(3)
C38 C39 1.396(3)
C38 C43 1.509(3)
C39 C40 1.373(4)
C39 H39 0.9500
C40 C41 1.380(4)
C40 C44 1.523(3)
C41 C42 1.408(3)
C41 H41 0.9500
C42 C45 1.502(3)
C43 H43A 0.9800
C43 H43B 0.9800
C43 H43C 0.9800
C44 H44A 0.9800
C44 H44B 0.9800
C44 H44C 0.9800
C45 H45A 0.9800
C45 H45B 0.9800
C45 H45C 0.9800
C46 C51 1.414(3)
C46 C47 1.414(3)
C47 C48 1.395(3)
C47 C52 1.508(3)
C48 C49 1.384(3)
C48 H48 0.9500
C49 C50 1.385(3)
C49 C53 1.521(3)
C50 C51 1.397(3)
C50 H50 0.9500
C51 C54 1.514(3)
C52 H52A 0.9800
C52 H52B 0.9800
C52 H52C 0.9800
C53 H53A 0.9800
C53 H53B 0.9800
C53 H53C 0.9800
C54 H54A 0.9800
C54 H54B 0.9800
C54 H54C 0.9800
C55 C56 1.414(3)
C55 C60 1.422(3)
C56 C57 1.397(3)
C56 C61 1.512(3)
C57 C58 1.388(3)
C57 H57 0.9500
C58 C59 1.389(3)
C58 C62 1.513(3)
C59 C60 1.390(3)
C59 H59 0.9500
C60 C63 1.512(3)
C61 H61A 0.9800
C61 H61B 0.9800
C61 H61C 0.9800
C62 H62A 0.9800
C62 H62B 0.9800
C62 H62C 0.9800
C63 H63A 0.9800
C63 H63B 0.9800
C63 H63C 0.9800
C64 C69 1.416(3)
C64 C65 1.419(3)
C65 C66 1.388(3)
C65 C70 1.515(3)
C66 C67 1.391(3)
C66 H66 0.9500
C67 C68 1.390(3)
C67 C71 1.506(3)
C68 C69 1.394(3)
C68 H68 0.9500
C69 C72 1.508(3)
C70 H70A 0.9800
C70 H70B 0.9800
C70 H70C 0.9800
C71 H71A 0.9800
C71 H71B 0.9800
C71 H71C 0.9800
C72 H72A 0.9800
C72 H72B 0.9800
C72 H72C 0.9800
C73 C74 1.419(3)
C73 C78 1.423(3)
C74 C75 1.395(3)
C74 C79 1.518(3)
C75 C76 1.386(3)
C75 H75 0.9500
C76 C77 1.389(3)
C76 C80 1.514(3)
C77 C78 1.392(3)
C77 H77 0.9500
C78 C81 1.511(3)
C79 H79A 0.9800
C79 H79B 0.9800
C79 H79C 0.9800
C80 H80A 0.9800
C80 H80B 0.9800
C80 H80C 0.9800
C81 H81A 0.9800
C81 H81B 0.9800
C81 H81C 0.9800

loop_
_geom_torsion_atom_site_label_1
_geom_torsion_atom_site_label_2
_geom_torsion_atom_site_label_3
_geom_torsion_atom_site_label_4
_geom_torsion
C1 Si1 Si2 C10 42.39(11)
Cl2 Si1 Si2 C10 -86.39(8)
Cl1 Si1 Si2 C10 165.14(7)
C1 Si1 Si2 Si3 163.86(8)
Cl2 Si1 Si2 Si3 35.08(4)
Cl1 Si1 Si2 Si3 -73.38(3)
C10 Si2 Si3 C19 168.79(9)
Si1 Si2 Si3 C19 36.76(8)
C10 Si2 Si3 Cl3 39.28(7)
Si1 Si2 Si3 Cl3 -92.75(3)
C10 Si2 Si3 Cl4 -68.86(7)
Si1 Si2 Si3 Cl4 159.11(3)
C28 Si4 Si5 C37 -169.32(10)
Cl6 Si4 Si5 C37 -40.83(8)
Cl5 Si4 Si5 C37 67.02(8)
C28 Si4 Si5 Si6 -37.16(8)
Cl6 Si4 Si5 Si6 91.33(3)
Cl5 Si4 Si5 Si6 -160.82(3)
C37 Si5 Si6 C46 -36.29(11)
Si4 Si5 Si6 C46 -163.25(8)
C37 Si5 Si6 Cl8 -158.63(7)
Si4 Si5 Si6 Cl8 74.42(4)
C37 Si5 Si6 Cl7 91.65(8)
Si4 Si5 Si6 Cl7 -35.30(4)
C55 Si7 Si8 C64 -31.04(11)
Cl9 Si7 Si8 C64 -152.80(7)
Cl10 Si7 Si8 C64 97.68(8)
C55 Si7 Si8 Si9 -155.79(8)
Cl9 Si7 Si8 Si9 82.45(4)
Cl10 Si7 Si8 Si9 -27.08(4)
C64 Si8 Si9 C73 -170.56(9)
Si7 Si8 Si9 C73 -38.88(8)
C64 Si8 Si9 Cl11 -44.44(7)
Si7 Si8 Si9 Cl11 87.25(4)
C64 Si8 Si9 Cl12 64.75(7)
Si7 Si8 Si9 Cl12 -163.57(3)
Cl2 Si1 C1 C2 133.87(14)
Cl1 Si1 C1 C2 -112.91(15)
Si2 Si1 C1 C2 6.83(19)
Cl2 Si1 C1 C6 -46.48(17)
Cl1 Si1 C1 C6 66.75(16)
Si2 Si1 C1 C6 -173.51(13)
C6 C1 C2 C3 4.9(3)
Si1 C1 C2 C3 -175.44(14)
C6 C1 C2 C7 -172.78(18)
Si1 C1 C2 C7 6.9(3)
C1 C2 C3 C4 -2.8(3)
C7 C2 C3 C4 175.05(19)
C2 C3 C4 C5 -0.8(3)
C2 C3 C4 C8 -179.3(2)
C3 C4 C5 C6 2.2(3)
C8 C4 C5 C6 -179.2(2)
C4 C5 C6 C1 0.0(3)
C4 C5 C6 C9 -179.3(2)
C2 C1 C6 C5 -3.5(3)
Si1 C1 C6 C5 176.79(15)
C2 C1 C6 C9 175.65(18)
Si1 C1 C6 C9 -4.0(3)
Si1 Si2 C10 C11 32.06(18)
Si3 Si2 C10 C11 -88.45(15)
Si1 Si2 C10 C15 -151.97(12)
Si3 Si2 C10 C15 87.52(15)
C15 C10 C11 C12 -2.0(3)
Si2 C10 C11 C12 174.07(14)
C15 C10 C11 C16 177.48(17)
Si2 C10 C11 C16 -6.5(3)
C10 C11 C12 C13 -0.5(3)
C16 C11 C12 C13 -179.95(18)
C11 C12 C13 C14 2.1(3)
C11 C12 C13 C17 -177.14(19)
C12 C13 C14 C15 -1.3(3)
C17 C13 C14 C15 177.97(19)
C13 C14 C15 C10 -1.1(3)
C13 C14 C15 C18 177.89(19)
C11 C10 C15 C14 2.7(3)
Si2 C10 C15 C14 -173.34(14)
C11 C10 C15 C18 -176.25(18)
Si2 C10 C15 C18 7.7(3)
Cl3 Si3 C19 C24 -174.97(13)
Cl4 Si3 C19 C24 -61.29(15)
Si2 Si3 C19 C24 61.36(16)
Cl3 Si3 C19 C20 5.88(19)
Cl4 Si3 C19 C20 119.57(16)
Si2 Si3 C19 C20 -117.78(16)
C24 C19 C20 C21 1.2(3)
Si3 C19 C20 C21 -179.65(14)
C24 C19 C20 C25 -179.99(18)
Si3 C19 C20 C25 -0.9(3)
C19 C20 C21 C22 -1.7(3)
C25 C20 C21 C22 179.43(18)
C20 C21 C22 C23 0.4(3)
C20 C21 C22 C26 179.22(19)
C21 C22 C23 C24 1.3(3)
C26 C22 C23 C24 -177.51(19)
C22 C23 C24 C19 -1.7(3)
C22 C23 C24 C27 176.89(19)
C20 C19 C24 C23 0.4(3)
Si3 C19 C24 C23 -178.81(15)
C20 C19 C24 C27 -178.09(19)
Si3 C19 C24 C27 2.7(3)
Cl6 Si4 C28 C29 177.32(12)
Cl5 Si4 C28 C29 63.29(15)
Si5 Si4 C28 C29 -59.96(16)
Cl6 Si4 C28 C33 -5.71(18)
Cl5 Si4 C28 C33 -119.74(15)
Si5 Si4 C28 C33 117.01(15)
C33 C28 C29 C30 0.3(3)
Si4 C28 C29 C30 177.48(15)
C33 C28 C29 C34 -179.54(18)
Si4 C28 C29 C34 -2.4(2)
C28 C29 C30 C31 -0.5(3)
C34 C29 C30 C31 179.3(2)
C29 C30 C31 C32 0.3(3)
C29 C30 C31 C35 179.4(2)
C30 C31 C32 C33 0.2(3)
C35 C31 C32 C33 -178.9(2)
C31 C32 C33 C28 -0.4(3)
C31 C32 C33 C36 179.0(2)
C29 C28 C33 C32 0.2(3)
Si4 C28 C33 C32 -176.75(15)
C29 C28 C33 C36 -179.20(18)
Si4 C28 C33 C36 3.9(3)
Si6 Si5 C37 C42 -32.03(18)
Si4 Si5 C37 C42 92.18(16)
Si6 Si5 C37 C38 143.70(13)
Si4 Si5 C37 C38 -92.10(15)
C42 C37 C38 C39 2.0(3)
Si5 C37 C38 C39 -173.82(16)
C42 C37 C38 C43 -178.6(2)
Si5 C37 C38 C43 5.5(3)
C37 C38 C39 C40 0.4(3)
C43 C38 C39 C40 -179.0(2)
C38 C39 C40 C41 -2.4(3)
C38 C39 C40 C44 177.8(2)
C39 C40 C41 C42 2.0(3)
C44 C40 C41 C42 -178.1(2)
C38 C37 C42 C41 -2.4(3)
Si5 C37 C42 C41 173.33(15)
C38 C37 C42 C45 178.65(18)
Si5 C37 C42 C45 -5.6(3)
C40 C41 C42 C37 0.4(3)
C40 C41 C42 C45 179.34(19)
Cl8 Si6 C46 C51 -77.13(16)
Cl7 Si6 C46 C51 37.77(17)
Si5 Si6 C46 C51 163.44(13)
Cl8 Si6 C46 C47 103.23(15)
Cl7 Si6 C46 C47 -141.87(14)
Si5 Si6 C46 C47 -16.20(19)
C51 C46 C47 C48 -4.8(3)
Si6 C46 C47 C48 174.85(15)
C51 C46 C47 C52 174.69(18)
Si6 C46 C47 C52 -5.7(3)
C46 C47 C48 C49 0.6(3)
C52 C47 C48 C49 -178.91(19)
C47 C48 C49 C50 2.9(3)
C47 C48 C49 C53 -177.8(2)
C48 C49 C50 C51 -2.3(3)
C53 C49 C50 C51 178.5(2)
C49 C50 C51 C46 -1.9(3)
C49 C50 C51 C54 176.06(19)
C47 C46 C51 C50 5.4(3)
Si6 C46 C51 C50 -174.23(15)
C47 C46 C51 C54 -172.44(18)
Si6 C46 C51 C54 7.9(3)
Cl9 Si7 C55 C56 100.83(15)
Cl10 Si7 C55 C56 -145.15(14)
Si8 Si7 C55 C56 -20.24(19)
Cl9 Si7 C55 C60 -75.14(16)
Cl10 Si7 C55 C60 38.88(18)
Si8 Si7 C55 C60 163.79(13)
C60 C55 C56 C57 -5.2(3)
Si7 C55 C56 C57 178.67(15)
C60 C55 C56 C61 171.90(19)
Si7 C55 C56 C61 -4.2(3)
C55 C56 C57 C58 2.3(3)
C61 C56 C57 C58 -175.01(19)
C56 C57 C58 C59 1.6(3)
C56 C57 C58 C62 179.9(2)
C57 C58 C59 C60 -2.6(3)
C62 C58 C59 C60 179.2(2)
C58 C59 C60 C55 -0.5(3)
C58 C59 C60 C63 178.3(2)
C56 C55 C60 C59 4.4(3)
Si7 C55 C60 C59 -179.62(15)
C56 C55 C60 C63 -174.32(19)
Si7 C55 C60 C63 1.7(3)
Si7 Si8 C64 C69 -37.61(17)
Si9 Si8 C64 C69 87.49(15)
Si7 Si8 C64 C65 142.03(13)
Si9 Si8 C64 C65 -92.86(15)
C69 C64 C65 C66 -1.3(3)
Si8 C64 C65 C66 179.03(15)
C69 C64 C65 C70 178.14(18)
Si8 C64 C65 C70 -1.5(3)
C64 C65 C66 C67 1.1(3)
C70 C65 C66 C67 -178.38(19)
C65 C66 C67 C68 0.4(3)
C65 C66 C67 C71 -179.2(2)
C66 C67 C68 C69 -1.7(3)
C71 C67 C68 C69 177.9(2)
C67 C68 C69 C64 1.4(3)
C67 C68 C69 C72 -179.94(18)
C65 C64 C69 C68 0.1(3)
Si8 C64 C69 C68 179.74(14)
C65 C64 C69 C72 -178.49(17)
Si8 C64 C69 C72 1.2(3)
Cl11 Si9 C73 C74 -162.53(13)
Cl12 Si9 C73 C74 81.93(15)
Si8 Si9 C73 C74 -41.16(17)
Cl11 Si9 C73 C78 11.55(19)
Cl12 Si9 C73 C78 -104.00(16)
Si8 Si9 C73 C78 132.91(15)
C78 C73 C74 C75 -8.2(3)
Si9 C73 C74 C75 166.32(15)
C78 C73 C74 C79 166.70(18)
Si9 C73 C74 C79 -18.8(2)
C73 C74 C75 C76 3.6(3)
C79 C74 C75 C76 -171.52(19)
C74 C75 C76 C77 3.0(3)
C74 C75 C76 C80 -179.9(2)
C75 C76 C77 C78 -5.1(3)
C80 C76 C77 C78 177.8(2)
C76 C77 C78 C73 0.5(3)
C76 C77 C78 C81 177.8(2)
C74 C73 C78 C77 6.1(3)
Si9 C73 C78 C77 -167.89(15)
C74 C73 C78 C81 -171.01(19)
Si9 C73 C78 C81 15.0(3)
